data_2228594
loop_
_publ_author_name
'Tang, Chun-Bao'

_publ_section_title
;
 <i>N</i>'-(2,4-Dichlorobenzylidene)-2-methylbenzohydrazide
;
_journal_coeditor_code WN2414
_journal_issue 12
_journal_name_full 'Acta Crystallographica Section E'
_journal_page_first o3063
_journal_paper_doi 10.1107/S1600536810043710
_journal_volume 66
_journal_year 2010
_chemical_formula_iupac 'C15 H12 Cl2 N2 O'
_chemical_formula_moiety 'C15 H12 Cl2 N2 O'
_chemical_formula_sum 'C15 H12 Cl2 N2 O'
_chemical_formula_weight 307.17
_chemical_name_systematic
;
<i>N</i>'-(2,4-Dichlorobenzylidene)-2-methylbenzohydrazide
;
_space_group_IT_number 14
_symmetry_cell_setting monoclinic
_symmetry_space_group_name_Hall '-P 2ybc'
_symmetry_space_group_name_H-M 'P 1 21/c 1'
_atom_sites_solution_hydrogens geom
_atom_sites_solution_primary direct
_atom_sites_solution_secondary difmap
_audit_creation_method SHELXL97
_cell_angle_alpha 90.00
_cell_angle_beta 115.771(2)
_cell_angle_gamma 90.00
_cell_formula_units_Z 4
_cell_length_a 7.5630(10)
_cell_length_b 25.729(2)
_cell_length_c 8.174(2)
_cell_measurement_reflns_used 1160
_cell_measurement_temperature 298(2)
_cell_measurement_theta_max 24.3
_cell_measurement_theta_min 2.7
_cell_volume 1432.4(4)
_computing_cell_refinement 'SAINT (Bruker, 2002)'
_computing_data_collection 'SMART (Bruker, 2002)'
_computing_data_reduction 'SAINT (Bruker, 2002)'
_computing_molecular_graphics 'SHELXTL (Sheldrick, 2008)'
_computing_publication_material 'SHELXL97 (Sheldrick, 2008)'
_computing_structure_refinement 'SHELXL97 (Sheldrick, 2008)'
_computing_structure_solution 'SHELXS97 (Sheldrick, 2008)'
_diffrn_ambient_temperature 298(2)
_diffrn_measured_fraction_theta_full 0.971
_diffrn_measured_fraction_theta_max 0.971
_diffrn_measurement_device_type 'Bruker SMART CCD area-detector'
_diffrn_measurement_method \w
_diffrn_radiation_monochromator graphite
_diffrn_radiation_source 'fine-focus sealed tube'
_diffrn_radiation_type MoK\a
_diffrn_radiation_wavelength 0.71073
_diffrn_reflns_av_R_equivalents 0.0890
_diffrn_reflns_av_sigmaI/netI 0.0955
_diffrn_reflns_limit_h_max 6
_diffrn_reflns_limit_h_min -9
_diffrn_reflns_limit_k_max 28
_diffrn_reflns_limit_k_min -32
_diffrn_reflns_limit_l_max 10
_diffrn_reflns_limit_l_min -10
_diffrn_reflns_number 7436
_diffrn_reflns_theta_full 27.00
_diffrn_reflns_theta_max 27.00
_diffrn_reflns_theta_min 2.88
_diffrn_standards_number 0
_exptl_absorpt_coefficient_mu 0.449
_exptl_absorpt_correction_T_max 0.9565
_exptl_absorpt_correction_T_min 0.9357
_exptl_absorpt_correction_type multi-scan
_exptl_absorpt_process_details '(SADABS; Sheldrick, 1996)'
_exptl_crystal_colour colourless
_exptl_crystal_density_diffrn 1.424
_exptl_crystal_density_method 'not measured'
_exptl_crystal_description block
_exptl_crystal_F_000 632
_exptl_crystal_size_max 0.15
_exptl_crystal_size_mid 0.13
_exptl_crystal_size_min 0.10
_refine_diff_density_max 0.224
_refine_diff_density_min -0.182
_refine_ls_extinction_method none
_refine_ls_goodness_of_fit_ref 0.849
_refine_ls_hydrogen_treatment mixed
_refine_ls_matrix_type full
_refine_ls_number_parameters 185
_refine_ls_number_reflns 3040
_refine_ls_number_restraints 1
_refine_ls_restrained_S_all 0.849
_refine_ls_R_factor_all 0.1149
_refine_ls_R_factor_gt 0.0467
_refine_ls_shift/su_max 0.000
_refine_ls_shift/su_mean 0.000
_refine_ls_structure_factor_coef Fsqd
_refine_ls_weighting_details 'calc w = 1/[\s^2^(Fo^2^)+(0.0246P)^2^] where P=(Fo^2^+2Fc^2^)/3'
_refine_ls_weighting_scheme calc
_refine_ls_wR_factor_gt 0.0808
_refine_ls_wR_factor_ref 0.0965
_reflns_number_gt 1529
_reflns_number_total 3040
_reflns_threshold_expression I>2\s(I)
_cod_data_source_file wn2414.cif
_cod_data_source_block I
_cod_original_sg_symbol_H-M 'P 21/c'
_cod_database_code 2228594
_cod_database_fobs_code 2228594

loop_
_symmetry_equiv_pos_as_xyz
'x, y, z'
'-x, y+1/2, -z+1/2'
'-x, -y, -z'
'x, -y-1/2, z-1/2'

loop_
_atom_site_type_symbol
_atom_site_label
_atom_site_fract_x
_atom_site_fract_y
_atom_site_fract_z
_atom_site_U_iso_or_equiv
_atom_site_adp_type
_atom_site_calc_flag
_atom_site_refinement_flags
_atom_site_occupancy
_atom_site_disorder_assembly
_atom_site_disorder_group
Cl Cl1 0.30785(12) 0.05472(3) 0.66289(10) 0.0762(3) Uani d . 1 . .
Cl Cl2 -0.23133(11) 0.02731(3) -0.01806(10) 0.0694(3) Uani d . 1 . .
H H2 0.424(4) 0.2371(10) 0.803(2) 0.080 Uiso d D 1 . .
N N1 0.3080(3) 0.21618(9) 0.5418(2) 0.0400(5) Uani d . 1 . .
N N2 0.4152(3) 0.24626(9) 0.6931(3) 0.0412(6) Uani d D 1 . .
O O1 0.4719(3) 0.30767(7) 0.5227(2) 0.0506(5) Uani d . 1 . .
C C1 0.1513(3) 0.13548(10) 0.4312(3) 0.0354(6) Uani d . 1 . .
C C2 0.1547(3) 0.08202(11) 0.4558(3) 0.0411(7) Uani d . 1 . .
C C3 0.0400(4) 0.04854(11) 0.3178(3) 0.0455(7) Uani d . 1 . .
H H3 0.0474 0.0128 0.3363 0.055 Uiso calc R 1 . .
C C4 -0.0840(3) 0.06916(12) 0.1541(3) 0.0422(7) Uani d . 1 . .
C C5 -0.0965(4) 0.12162(12) 0.1234(3) 0.0473(7) Uani d . 1 . .
H H5 -0.1832 0.1350 0.0114 0.057 Uiso calc R 1 . .
C C6 0.0214(4) 0.15428(11) 0.2613(3) 0.0438(7) Uani d . 1 . .
H H6 0.0142 0.1899 0.2403 0.053 Uiso calc R 1 . .
C C7 0.2715(3) 0.17057(11) 0.5775(3) 0.0392(7) Uani d . 1 . .
H H7 0.3215 0.1595 0.6976 0.047 Uiso calc R 1 . .
C C8 0.4929(4) 0.29150(10) 0.6711(3) 0.0375(6) Uani d . 1 . .
C C9 0.6141(4) 0.31927(10) 0.8446(3) 0.0367(6) Uani d . 1 . .
C C10 0.5972(4) 0.37312(11) 0.8577(3) 0.0419(7) Uani d . 1 . .
C C11 0.7197(5) 0.39632(12) 1.0223(4) 0.0587(8) Uani d . 1 . .
H H11 0.7096 0.4320 1.0353 0.070 Uiso calc R 1 . .
C C12 0.8536(5) 0.36888(15) 1.1652(4) 0.0649(9) Uani d . 1 . .
H H12 0.9344 0.3859 1.2720 0.078 Uiso calc R 1 . .
C C13 0.8691(4) 0.31614(14) 1.1512(4) 0.0601(9) Uani d . 1 . .
H H13 0.9602 0.2972 1.2482 0.072 Uiso calc R 1 . .
C C14 0.7481(4) 0.29148(11) 0.9917(3) 0.0472(7) Uani d . 1 . .
H H14 0.7564 0.2556 0.9827 0.057 Uiso calc R 1 . .
C C15 0.4557(4) 0.40581(11) 0.7048(4) 0.0604(9) Uani d . 1 . .
H H15A 0.4380 0.4386 0.7516 0.091 Uiso calc R 1 . .
H H15B 0.3317 0.3882 0.6475 0.091 Uiso calc R 1 . .
H H15C 0.5068 0.4115 0.6174 0.091 Uiso calc R 1 . .

loop_
_atom_site_aniso_label
_atom_site_aniso_U_11
_atom_site_aniso_U_22
_atom_site_aniso_U_33
_atom_site_aniso_U_12
_atom_site_aniso_U_13
_atom_site_aniso_U_23
Cl1 0.0772(6) 0.0571(6) 0.0563(5) -0.0056(4) -0.0065(4) 0.0130(4)
Cl2 0.0518(5) 0.0768(6) 0.0616(5) -0.0099(4) 0.0080(4) -0.0297(4)
N1 0.0466(14) 0.0428(15) 0.0341(12) -0.0087(12) 0.0208(10) -0.0055(11)
N2 0.0559(14) 0.0402(15) 0.0316(12) -0.0128(12) 0.0229(12) -0.0057(11)
O1 0.0797(14) 0.0437(13) 0.0342(10) -0.0083(10) 0.0301(10) 0.0013(8)
C1 0.0309(14) 0.0418(18) 0.0359(15) -0.0042(13) 0.0169(12) -0.0042(12)
C2 0.0340(15) 0.0457(19) 0.0390(15) -0.0025(13) 0.0116(12) -0.0008(13)
C3 0.0380(16) 0.0406(19) 0.0550(17) -0.0034(13) 0.0175(14) -0.0038(14)
C4 0.0309(15) 0.051(2) 0.0421(16) -0.0033(13) 0.0134(13) -0.0131(14)
C5 0.0403(16) 0.062(2) 0.0339(15) 0.0094(15) 0.0113(13) -0.0041(14)
C6 0.0496(17) 0.0418(19) 0.0391(16) 0.0049(14) 0.0185(14) 0.0018(13)
C7 0.0411(16) 0.0446(19) 0.0303(14) -0.0041(14) 0.0139(12) -0.0009(13)
C8 0.0429(16) 0.0371(18) 0.0369(15) 0.0020(13) 0.0213(13) -0.0031(13)
C9 0.0420(16) 0.0399(19) 0.0355(15) -0.0059(13) 0.0236(13) -0.0013(12)
C10 0.0492(17) 0.0383(19) 0.0520(17) -0.0061(14) 0.0348(15) -0.0031(14)
C11 0.076(2) 0.050(2) 0.066(2) -0.0191(18) 0.046(2) -0.0198(18)
C12 0.074(2) 0.079(3) 0.0475(19) -0.032(2) 0.0317(19) -0.0183(19)
C13 0.056(2) 0.077(3) 0.0438(18) -0.0152(18) 0.0183(16) 0.0042(17)
C14 0.0507(17) 0.0504(19) 0.0431(16) -0.0092(15) 0.0228(14) -0.0014(15)
C15 0.065(2) 0.043(2) 0.079(2) 0.0056(16) 0.0376(19) 0.0034(17)

loop_
_atom_type_symbol
_atom_type_description
_atom_type_scat_dispersion_real
_atom_type_scat_dispersion_imag
_atom_type_scat_source
C C 0.0033 0.0016 'International Tables Vol C Tables 4.2.6.8 and 6.1.1.4'
H H 0.0000 0.0000 'International Tables Vol C Tables 4.2.6.8 and 6.1.1.4'
N N 0.0061 0.0033 'International Tables Vol C Tables 4.2.6.8 and 6.1.1.4'
O O 0.0106 0.0060 'International Tables Vol C Tables 4.2.6.8 and 6.1.1.4'
Cl Cl 0.1484 0.1585 'International Tables Vol C Tables 4.2.6.8 and 6.1.1.4'

loop_
_geom_angle_atom_site_label_1
_geom_angle_atom_site_label_2
_geom_angle_atom_site_label_3
_geom_angle_site_symmetry_1
_geom_angle_site_symmetry_3
_geom_angle
_geom_angle_publ_flag
C7 N1 N2 . . 114.4(2) ?
C8 N2 N1 . . 118.9(2) ?
C8 N2 H2 . . 120.6(18) ?
N1 N2 H2 . . 120.3(18) ?
C2 C1 C6 . . 116.7(2) ?
C2 C1 C7 . . 121.9(2) ?
C6 C1 C7 . . 121.4(3) ?
C3 C2 C1 . . 122.2(2) ?
C3 C2 Cl1 . . 117.4(2) ?
C1 C2 Cl1 . . 120.39(19) ?
C4 C3 C2 . . 118.5(3) ?
C4 C3 H3 . . 120.7 ?
C2 C3 H3 . . 120.7 ?
C3 C4 C5 . . 121.8(2) ?
C3 C4 Cl2 . . 118.6(2) ?
C5 C4 Cl2 . . 119.6(2) ?
C4 C5 C6 . . 118.9(2) ?
C4 C5 H5 . . 120.5 ?
C6 C5 H5 . . 120.5 ?
C5 C6 C1 . . 121.9(3) ?
C5 C6 H6 . . 119.0 ?
C1 C6 H6 . . 119.0 ?
N1 C7 C1 . . 120.3(2) ?
N1 C7 H7 . . 119.9 ?
C1 C7 H7 . . 119.9 ?
O1 C8 N2 . . 123.2(2) ?
O1 C8 C9 . . 122.6(2) ?
N2 C8 C9 . . 114.1(2) ?
C14 C9 C10 . . 120.0(2) ?
C14 C9 C8 . . 119.5(2) ?
C10 C9 C8 . . 120.5(2) ?
C11 C10 C9 . . 116.9(3) ?
C11 C10 C15 . . 119.9(3) ?
C9 C10 C15 . . 123.2(2) ?
C12 C11 C10 . . 122.7(3) ?
C12 C11 H11 . . 118.7 ?
C10 C11 H11 . . 118.7 ?
C11 C12 C13 . . 120.0(3) ?
C11 C12 H12 . . 120.0 ?
C13 C12 H12 . . 120.0 ?
C12 C13 C14 . . 119.2(3) ?
C12 C13 H13 . . 120.4 ?
C14 C13 H13 . . 120.4 ?
C13 C14 C9 . . 121.1(3) ?
C13 C14 H14 . . 119.4 ?
C9 C14 H14 . . 119.4 ?
C10 C15 H15A . . 109.5 ?
C10 C15 H15B . . 109.5 ?
H15A C15 H15B . . 109.5 ?
C10 C15 H15C . . 109.5 ?
H15A C15 H15C . . 109.5 ?
H15B C15 H15C . . 109.5 ?

loop_
_geom_bond_atom_site_label_1
_geom_bond_atom_site_label_2
_geom_bond_site_symmetry_2
_geom_bond_distance
_geom_bond_publ_flag
Cl1 C2 . 1.731(2) ?
Cl2 C4 . 1.737(2) ?
N1 C7 . 1.268(3) ?
N1 N2 . 1.383(3) ?
N2 C8 . 1.351(3) ?
N2 H2 . 0.901(10) ?
O1 C8 . 1.226(3) ?
C1 C2 . 1.389(3) ?
C1 C6 . 1.393(3) ?
C1 C7 . 1.458(3) ?
C2 C3 . 1.384(3) ?
C3 C4 . 1.364(3) ?
C3 H3 . 0.9300 ?
C4 C5 . 1.368(3) ?
C5 C6 . 1.377(3) ?
C5 H5 . 0.9300 ?
C6 H6 . 0.9300 ?
C7 H7 . 0.9300 ?
C8 C9 . 1.494(3) ?
C9 C14 . 1.387(3) ?
C9 C10 . 1.400(3) ?
C10 C11 . 1.393(4) ?
C10 C15 . 1.501(4) ?
C11 C12 . 1.364(4) ?
C11 H11 . 0.9300 ?
C12 C13 . 1.371(4) ?
C12 H12 . 0.9300 ?
C13 C14 . 1.379(3) ?
C13 H13 . 0.9300 ?
C14 H14 . 0.9300 ?
C15 H15A . 0.9600 ?
C15 H15B . 0.9600 ?
C15 H15C . 0.9600 ?

loop_
_geom_hbond_atom_site_label_D
_geom_hbond_atom_site_label_H
_geom_hbond_atom_site_label_A
_geom_hbond_site_symmetry_A
_geom_hbond_distance_DH
_geom_hbond_distance_HA
_geom_hbond_distance_DA
_geom_hbond_angle_DHA
N2 H2 O1 4_566 0.901(10) 2.031(14) 2.892(3) 159(3)

loop_
_cod_related_entry_id
_cod_related_entry_database
_cod_related_entry_code
1 ChemSpider 5263627
